data_1559202
loop_
_publ_author_name
'Fang, Zhuangjie'
'Jiang, Xiaodong'
'Zhang, Qingbo'
'Zhang, Liping'
'Zhang, Wenjun'
'Yang, Chunfang'
'Zhang, Haibo'
'Zhu, Yiguang'
'Zhang, Changsheng'

_publ_section_title
;
 <i>S</i>-Bridged Thioether and Structure-Diversified Angucyclinone
 Derivatives from the South China Sea-Derived <i>Micromonospora
 echinospora</i> SCSIO 04089.
;
_journal_name_full 'Journal of natural products'
_journal_paper_doi 10.1021/acs.jnatprod.0c00719
_journal_year 2020
_chemical_formula_moiety 'C20 H16 O7'
_chemical_formula_sum 'C20 H16 O7'
_chemical_formula_weight 368.33
_space_group_crystal_system monoclinic
_space_group_IT_number 14
_space_group_name_Hall '-P 2ybc'
_space_group_name_H-M_alt 'P 1 21/c 1'
_atom_sites_solution_hydrogens geom
_atom_sites_solution_primary iterative
_audit_creation_date 2020-04-16
_audit_creation_method
;
Olex2 1.3
(compiled 2020.02.04 svn.rd84adfe8 for OlexSys, GUI svn.r6032)
;
_cell_angle_alpha 90
_cell_angle_beta 102.198(3)
_cell_angle_gamma 90
_cell_formula_units_Z 4
_cell_length_a 9.4014(3)
_cell_length_b 9.5711(3)
_cell_length_c 19.3229(5)
_cell_measurement_reflns_used 3879
_cell_measurement_temperature 99.9(6)
_cell_measurement_theta_max 73.6120
_cell_measurement_theta_min 4.6900
_cell_volume 1699.45(9)
_computing_cell_refinement 'CrysAlisPro 1.171.39.33c (Rigaku OD, 2017)'
_computing_data_collection 'CrysAlisPro 1.171.39.33c (Rigaku OD, 2017)'
_computing_data_reduction 'CrysAlisPro 1.171.39.33c (Rigaku OD, 2017)'
_computing_molecular_graphics 'Olex2 1.3 (Dolomanov et al., 2009)'
_computing_publication_material 'Olex2 1.3 (Dolomanov et al., 2009)'
_computing_structure_refinement 'olex2.refine 1.3 (Bourhis et al., 2015)'
_computing_structure_solution 'olex2.solve 1.3 (Bourhis et al., 2015)'
_diffrn_ambient_environment N~2~
_diffrn_ambient_temperature 99.9(6)
_diffrn_detector 'CCD plate'
_diffrn_measured_fraction_theta_full 0.999
_diffrn_measured_fraction_theta_max 0.964
_diffrn_measurement_details
;
List of Runs (angles in degrees, time in seconds):

  # Type    Start    End  Width  t~exp~   \w     \q     \k     \f   Frames
--------------------------------------------------------------------------
  1  \w    -27.00   6.00   0.50    1.50    --    0.00 -82.00  30.00   66
  2  \w    -23.00  29.00   0.50    1.50    --    0.00 -82.00 -30.00  104
  3  \w    -11.00  16.00   0.50    1.50    --    0.00  38.00  90.00   54
  4  \w     31.00  87.00   0.50    1.50    --    0.00  38.00  90.00  112
  5  \w    -33.00   0.00   0.50    1.50    --    0.00 -82.00-150.00   66
  6  \w      7.00  99.00   0.50    5.00    --   95.20 -45.00 -90.00  184
  7  \w      6.00  55.00   0.50    5.00    --   95.20 -45.00-120.00   98
  8  \w     82.00 108.00   0.50    5.00    --   95.20  30.00-150.00   52
  9  \w    121.00 168.00   0.50    5.00    --   95.20  30.00-150.00   94
 10  \w     23.00  89.00   0.50    5.00    --   95.20 -30.00 120.00  132
 11  \w     17.00 127.00   0.50    5.00    --   95.20 -82.00  60.00  220
 12  \w     16.00  90.00   0.50    5.00    --   95.20 -30.00 -90.00  148
 13  \w     37.00 116.00   0.50    5.00    --   95.20 -15.00  30.00  158
;
_diffrn_measurement_device 'four-circle diffractometer'
_diffrn_measurement_device_type 'XtaLAB AFC12 (RINC): Kappa single'
_diffrn_measurement_method '\w scans'
_diffrn_orient_matrix_type 'CrysAlisPro convention (1999,Acta A55,543-557)'
_diffrn_orient_matrix_UB_11 -0.0642209000
_diffrn_orient_matrix_UB_12 -0.0478848000
_diffrn_orient_matrix_UB_13 -0.0763144000
_diffrn_orient_matrix_UB_21 0.1033358000
_diffrn_orient_matrix_UB_22 0.0999692000
_diffrn_orient_matrix_UB_23 -0.0277633000
_diffrn_orient_matrix_UB_31 0.1152374000
_diffrn_orient_matrix_UB_32 -0.1168645000
_diffrn_orient_matrix_UB_33 0.0073919000
_diffrn_radiation_monochromator mirror
_diffrn_radiation_probe x-ray
_diffrn_radiation_type 'Cu K\a'
_diffrn_radiation_wavelength 1.54184
_diffrn_reflns_av_R_equivalents 0.0381
_diffrn_reflns_av_unetI/netI 0.0418
_diffrn_reflns_Laue_measured_fraction_full 0.999
_diffrn_reflns_Laue_measured_fraction_max 0.964
_diffrn_reflns_limit_h_max 11
_diffrn_reflns_limit_h_min -9
_diffrn_reflns_limit_k_max 8
_diffrn_reflns_limit_k_min -11
_diffrn_reflns_limit_l_max 22
_diffrn_reflns_limit_l_min -24
_diffrn_reflns_number 8474
_diffrn_reflns_point_group_measured_fraction_full 0.999
_diffrn_reflns_point_group_measured_fraction_max 0.964
_diffrn_reflns_theta_full 67.684
_diffrn_reflns_theta_max 74.235
_diffrn_reflns_theta_min 4.683
_diffrn_source 'Rotating-anode X-ray tube'
_diffrn_source_type 'Rigaku (Cu) X-ray Source'
_exptl_absorpt_coefficient_mu 0.927
_exptl_absorpt_correction_T_max 1.00000
_exptl_absorpt_correction_T_min 0.58286
_exptl_absorpt_correction_type multi-scan
_exptl_absorpt_process_details
;
CrysAlisPro 1.171.39.33c (Rigaku Oxford Diffraction, 2017)
Empirical absorption correction using spherical harmonics,
 implemented in SCALE3 ABSPACK scaling algorithm.
;
_exptl_crystal_colour 'clear yellowish brown'
_exptl_crystal_colour_lustre clear
_exptl_crystal_colour_modifier yellowish
_exptl_crystal_colour_primary brown
_exptl_crystal_density_diffrn 1.440
_exptl_crystal_description plate
_exptl_crystal_F_000 768
_exptl_crystal_size_max 0.05
_exptl_crystal_size_mid 0.05
_exptl_crystal_size_min 0.02
_refine_diff_density_max 0.275
_refine_diff_density_min -0.300
_refine_diff_density_rms 0.060
_refine_ls_extinction_method none
_refine_ls_goodness_of_fit_ref 1.075
_refine_ls_hydrogen_treatment constr
_refine_ls_matrix_type full
_refine_ls_number_parameters 249
_refine_ls_number_reflns 3335
_refine_ls_number_restraints 0
_refine_ls_restrained_S_all 1.075
_refine_ls_R_factor_all 0.0551
_refine_ls_R_factor_gt 0.0478
_refine_ls_shift/su_max 0.000
_refine_ls_shift/su_mean 0.000
_refine_ls_structure_factor_coef Fsqd
_refine_ls_weighting_details 'w=1/[\s^2^(Fo^2^)+(0.0877P)^2^+0.2859P] where P=(Fo^2^+2Fc^2^)/3'
_refine_ls_weighting_scheme calc
_refine_ls_wR_factor_gt 0.1342
_refine_ls_wR_factor_ref 0.1400
_reflns_Friedel_coverage 0.000
_reflns_number_gt 2844
_reflns_number_total 3335
_reflns_threshold_expression 'I > 2\s(I)'
_cod_data_source_file np0c00719_si_006.cif
_cod_data_source_block fangzhuangjie_29t-0_collect
_cod_database_code 1559202
_shelx_shelxl_version_number 2018/1
_chemical_oxdiff_formula 'C80 H64 O28 '
_shelx_space_group_comment
;
The symmetry employed for this shelxl refinement is uniquely defined
by the following loop, which should always be used as a source of
symmetry information in preference to the above space-group names.
They are only intended as comments.
;
_reflns_odcompleteness_completeness 99.85
_reflns_odcompleteness_iscentric 1
_reflns_odcompleteness_theta 66.97
_olex2_refinement_description
;
1. Fixed Uiso
 At 1.2 times of:
  All C(H) groups, All C(H,H) groups
 At 1.5 times of:
  All C(H,H,H) groups, All O(H) groups
2.a Secondary CH2 refined with riding coordinates:
 C22(H22A,H22B)
2.b Aromatic/amide H refined with riding coordinates:
 C15(H15), C8(H8), C13(H13), C7(H7), C6(H6)
2.c Idealised Me refined as rotating group:
 C19(H19A,H19B,H19C), C23(H23A,H23B,H23C)
2.d Idealised tetrahedral OH refined as rotating group:
 O27(H27), O21(H21), O26(H26)
;
_olex2_submission_special_instructions 'No special instructions were received'
_oxdiff_exptl_absorpt_empirical_details
;
Empirical correction (ABSPACK) includes:
- Absorption correction using spherical harmonics
- Frame scaling
;
_oxdiff_exptl_absorpt_empirical_full_max 2.077
_oxdiff_exptl_absorpt_empirical_full_min 0.625

loop_
_space_group_symop_operation_xyz
'x, y, z'
'-x, y+1/2, -z+1/2'
'-x, -y, -z'
'x, -y-1/2, z-1/2'

loop_
_atom_site_label
_atom_site_type_symbol
_atom_site_fract_x
_atom_site_fract_y
_atom_site_fract_z
_atom_site_U_iso_or_equiv
_atom_site_adp_type
_atom_site_occupancy
_atom_site_site_symmetry_order
_atom_site_calc_flag
_atom_site_refinement_flags_posn
_atom_site_refinement_flags_adp
_atom_site_refinement_flags_occupancy
_atom_site_disorder_assembly
_atom_site_disorder_group
O20 O 0.44415(12) 0.27150(12) 0.58369(6) 0.0270(3) Uani 1 1 d . . . . .
O25 O 0.27131(12) 0.41897(12) 0.69724(5) 0.0280(3) Uani 1 1 d . . . . .
O27 O 0.52841(12) 0.65277(13) 0.54926(6) 0.0298(3) Uani 1 1 d . . . . .
H27 H 0.508579 0.695310 0.511617 0.045 Uiso 1 1 calc GR . . . .
O21 O 0.56096(13) 0.73689(11) 0.71195(6) 0.0279(3) Uani 1 1 d . . . . .
H21 H 0.609541 0.790578 0.740603 0.042 Uiso 1 1 calc GR . . . .
O18 O 0.59046(13) 0.12680(11) 0.65682(6) 0.0295(3) Uani 1 1 d . . . . .
O24 O 0.27571(13) 0.75099(13) 0.47528(6) 0.0313(3) Uani 1 1 d . . . . .
O26 O -0.00732(13) 0.78860(13) 0.45543(6) 0.0321(3) Uani 1 1 d . . . . .
H26 H 0.074405 0.800330 0.447815 0.048 Uiso 1 1 calc GR . . . .
C12 C 0.62101(17) 0.60779(16) 0.72022(8) 0.0243(3) Uani 1 1 d . . . . .
C11 C 0.54978(17) 0.50136(16) 0.67631(8) 0.0229(3) Uani 1 1 d . . . . .
C1 C 0.40935(17) 0.53984(16) 0.62829(7) 0.0227(3) Uani 1 1 d . . . . .
C17 C 0.53994(17) 0.25301(16) 0.63646(8) 0.0241(3) Uani 1 1 d . . . . .
C16 C 0.61073(17) 0.36701(16) 0.68338(8) 0.0237(3) Uani 1 1 d . . . . .
C9 C 0.13283(17) 0.55743(16) 0.60692(8) 0.0234(3) Uani 1 1 d . . . . .
C10 C 0.27257(17) 0.49892(16) 0.64751(8) 0.0229(3) Uani 1 1 d . . . . .
C14 C 0.80513(17) 0.44533(17) 0.77909(8) 0.0258(3) Uani 1 1 d . . . . .
C15 C 0.73792(17) 0.34058(17) 0.73446(8) 0.0258(3) Uani 1 1 d . . . . .
H15 H 0.777737 0.251251 0.738401 0.031 Uiso 1 1 calc R . . . .
C2 C 0.40533(17) 0.61879(16) 0.56968(8) 0.0238(3) Uani 1 1 d . . . . .
C5 C 0.00055(18) 0.70343(17) 0.51149(8) 0.0259(3) Uani 1 1 d . . . . .
C4 C 0.13219(17) 0.64601(16) 0.54834(8) 0.0237(3) Uani 1 1 d . . . . .
C8 C 0.00374(17) 0.52656(17) 0.62696(8) 0.0261(3) Uani 1 1 d . . . . .
H8 H 0.003537 0.466587 0.664805 0.031 Uiso 1 1 calc R . . . .
C13 C 0.74694(18) 0.57903(16) 0.77131(8) 0.0257(3) Uani 1 1 d . . . . .
H13 H 0.792235 0.650504 0.800442 0.031 Uiso 1 1 calc R . . . .
C3 C 0.26827(17) 0.67650(16) 0.52698(8) 0.0247(3) Uani 1 1 d . . . . .
C7 C -0.12638(17) 0.58544(17) 0.59037(8) 0.0274(4) Uani 1 1 d . . . . .
H7 H -0.212617 0.565394 0.604656 0.033 Uiso 1 1 calc R . . . .
C6 C -0.12911(18) 0.67294(17) 0.53333(8) 0.0276(4) Uani 1 1 d . . . . .
H6 H -0.216585 0.711512 0.509470 0.033 Uiso 1 1 calc R . . . .
C22 C 0.93668(18) 0.41672(18) 0.83760(9) 0.0310(4) Uani 1 1 d . . . . .
H22A H 0.959330 0.317869 0.837371 0.037 Uiso 1 1 calc R . . . .
H22B H 0.911680 0.437736 0.882681 0.037 Uiso 1 1 calc R . . . .
C19 C 0.5283(2) 0.01349(18) 0.61060(9) 0.0346(4) Uani 1 1 d . . . . .
H19A H 0.548019 0.027995 0.564380 0.052 Uiso 1 1 calc GR . . . .
H19B H 0.424955 0.010718 0.607261 0.052 Uiso 1 1 calc GR . . . .
H19C H 0.570545 -0.073384 0.629511 0.052 Uiso 1 1 calc GR . . . .
C23 C 1.07245(19) 0.4994(2) 0.83227(9) 0.0367(4) Uani 1 1 d . . . . .
H23A H 1.107166 0.469038 0.791457 0.055 Uiso 1 1 calc GR . . . .
H23B H 1.146539 0.484187 0.874088 0.055 Uiso 1 1 calc GR . . . .
H23C H 1.049180 0.597114 0.827889 0.055 Uiso 1 1 calc GR . . . .

loop_
_atom_site_aniso_label
_atom_site_aniso_U_11
_atom_site_aniso_U_22
_atom_site_aniso_U_33
_atom_site_aniso_U_23
_atom_site_aniso_U_13
_atom_site_aniso_U_12
O20 0.0261(6) 0.0316(6) 0.0236(5) -0.0002(4) 0.0057(4) 0.0015(5)
O25 0.0281(6) 0.0323(6) 0.0253(6) 0.0057(4) 0.0093(4) 0.0011(5)
O27 0.0246(6) 0.0415(7) 0.0254(6) 0.0091(5) 0.0098(4) 0.0010(5)
O21 0.0301(6) 0.0258(6) 0.0269(6) -0.0027(4) 0.0043(4) 0.0022(5)
O18 0.0368(7) 0.0247(6) 0.0259(6) 0.0000(4) 0.0043(5) 0.0015(5)
O24 0.0285(6) 0.0388(7) 0.0282(6) 0.0112(5) 0.0097(5) 0.0018(5)
O26 0.0272(6) 0.0402(7) 0.0293(6) 0.0100(5) 0.0068(5) 0.0030(5)
C12 0.0258(8) 0.0271(8) 0.0221(7) 0.0015(6) 0.0097(6) 0.0007(6)
C11 0.0222(8) 0.0280(8) 0.0205(7) 0.0021(6) 0.0094(6) 0.0010(6)
C1 0.0236(8) 0.0245(7) 0.0216(7) -0.0009(6) 0.0088(6) 0.0010(6)
C17 0.0242(8) 0.0286(8) 0.0217(7) 0.0036(6) 0.0100(6) 0.0019(6)
C16 0.0243(8) 0.0276(8) 0.0213(7) 0.0029(6) 0.0095(6) -0.0001(6)
C9 0.0241(8) 0.0256(7) 0.0215(7) -0.0013(6) 0.0072(6) 0.0006(6)
C10 0.0267(8) 0.0234(7) 0.0199(7) -0.0016(6) 0.0082(6) 0.0007(6)
C14 0.0254(8) 0.0319(8) 0.0213(7) 0.0034(6) 0.0076(6) -0.0003(6)
C15 0.0255(8) 0.0295(8) 0.0242(7) 0.0033(6) 0.0095(6) 0.0036(6)
C2 0.0215(7) 0.0284(8) 0.0227(7) -0.0020(6) 0.0074(6) -0.0011(6)
C5 0.0279(8) 0.0277(8) 0.0226(7) 0.0011(6) 0.0066(6) 0.0018(6)
C4 0.0228(8) 0.0267(7) 0.0224(7) -0.0011(6) 0.0068(6) -0.0003(6)
C8 0.0276(8) 0.0291(8) 0.0232(7) 0.0012(6) 0.0091(6) 0.0001(6)
C13 0.0269(8) 0.0289(8) 0.0221(7) -0.0004(6) 0.0070(6) -0.0026(6)
C3 0.0272(8) 0.0262(8) 0.0221(7) 0.0009(6) 0.0083(6) 0.0002(6)
C7 0.0229(8) 0.0345(9) 0.0269(8) -0.0025(6) 0.0101(6) -0.0014(6)
C6 0.0230(8) 0.0336(8) 0.0264(8) -0.0011(6) 0.0055(6) 0.0022(6)
C22 0.0301(9) 0.0335(9) 0.0282(8) 0.0036(6) 0.0031(7) 0.0007(7)
C19 0.0439(11) 0.0268(8) 0.0317(9) -0.0037(7) 0.0049(7) -0.0014(7)
C23 0.0285(9) 0.0542(11) 0.0270(8) 0.0006(7) 0.0051(7) -0.0018(8)

loop_
_atom_type_symbol
_atom_type_description
_atom_type_scat_dispersion_real
_atom_type_scat_dispersion_imag
_atom_type_scat_source
C C 0.0181 0.0091 'International Tables Vol C Tables 4.2.6.8 and 6.1.1.4'
H H 0.0000 0.0000 'International Tables Vol C Tables 4.2.6.8 and 6.1.1.4'
O O 0.0492 0.0322 'International Tables Vol C Tables 4.2.6.8 and 6.1.1.4'

loop_
_geom_angle_atom_site_label_1
_geom_angle_atom_site_label_2
_geom_angle_atom_site_label_3
_geom_angle
_geom_angle_site_symmetry_1
_geom_angle_site_symmetry_3
_geom_angle_publ_flag
C2 O27 H27 109.5 . . ?
C12 O21 H21 109.5 . . ?
C17 O18 C19 115.25(12) . . ?
C5 O26 H26 109.5 . . ?
O21 C12 C11 117.24(13) . . ?
O21 C12 C13 122.17(14) . . ?
C13 C12 C11 120.58(14) . . ?
C12 C11 C1 116.37(13) . . ?
C12 C11 C16 118.30(14) . . ?
C16 C11 C1 125.24(14) . . ?
C10 C1 C11 119.04(13) . . ?
C2 C1 C11 121.51(14) . . ?
C2 C1 C10 119.33(14) . . ?
O20 C17 O18 122.26(14) . . ?
O20 C17 C16 124.03(14) . . ?
O18 C17 C16 113.71(13) . . ?
C11 C16 C17 119.57(13) . . ?
C11 C16 C15 120.24(14) . . ?
C15 C16 C17 120.19(14) . . ?
C4 C9 C10 120.08(14) . . ?
C8 C9 C10 120.08(14) . . ?
C8 C9 C4 119.84(14) . . ?
O25 C10 C1 121.20(14) . . ?
O25 C10 C9 119.47(14) . . ?
C1 C10 C9 119.32(13) . . ?
C15 C14 C13 118.86(14) . . ?
C15 C14 C22 121.83(15) . . ?
C13 C14 C22 119.27(14) . . ?
C16 C15 H15 119.5 . . ?
C14 C15 C16 121.09(15) . . ?
C14 C15 H15 119.5 . . ?
O27 C2 C1 120.55(14) . . ?
O27 C2 C3 116.69(13) . . ?
C1 C2 C3 122.70(14) . . ?
O26 C5 C4 122.59(15) . . ?
O26 C5 C6 117.71(14) . . ?
C6 C5 C4 119.70(14) . . ?
C9 C4 C3 119.51(14) . . ?
C5 C4 C9 119.70(14) . . ?
C5 C4 C3 120.79(14) . . ?
C9 C8 H8 120.0 . . ?
C9 C8 C7 119.96(14) . . ?
C7 C8 H8 120.0 . . ?
C12 C13 H13 119.6 . . ?
C14 C13 C12 120.89(14) . . ?
C14 C13 H13 119.6 . . ?
O24 C3 C2 118.15(14) . . ?
O24 C3 C4 123.10(14) . . ?
C4 C3 C2 118.73(13) . . ?
C8 C7 H7 119.5 . . ?
C6 C7 C8 121.06(15) . . ?
C6 C7 H7 119.5 . . ?
C5 C6 H6 120.1 . . ?
C7 C6 C5 119.73(14) . . ?
C7 C6 H6 120.1 . . ?
C14 C22 H22A 108.6 . . ?
C14 C22 H22B 108.6 . . ?
C14 C22 C23 114.79(14) . . ?
H22A C22 H22B 107.5 . . ?
C23 C22 H22A 108.6 . . ?
C23 C22 H22B 108.6 . . ?
O18 C19 H19A 109.5 . . ?
O18 C19 H19B 109.5 . . ?
O18 C19 H19C 109.5 . . ?
H19A C19 H19B 109.5 . . ?
H19A C19 H19C 109.5 . . ?
H19B C19 H19C 109.5 . . ?
C22 C23 H23A 109.5 . . ?
C22 C23 H23B 109.5 . . ?
C22 C23 H23C 109.5 . . ?
H23A C23 H23B 109.5 . . ?
H23A C23 H23C 109.5 . . ?
H23B C23 H23C 109.5 . . ?

loop_
_geom_bond_atom_site_label_1
_geom_bond_atom_site_label_2
_geom_bond_distance
_geom_bond_site_symmetry_2
_geom_bond_publ_flag
O20 C17 1.2223(19) . ?
O25 C10 1.2304(18) . ?
O27 H27 0.8200 . ?
O27 C2 1.3391(19) . ?
O21 H21 0.8200 . ?
O21 C12 1.3538(19) . ?
O18 C17 1.3268(19) . ?
O18 C19 1.4474(19) . ?
O24 C3 1.2413(19) . ?
O26 H26 0.8200 . ?
O26 C5 1.3451(19) . ?
C12 C11 1.402(2) . ?
C12 C13 1.399(2) . ?
C11 C1 1.491(2) . ?
C11 C16 1.403(2) . ?
C1 C10 1.465(2) . ?
C1 C2 1.355(2) . ?
C17 C16 1.483(2) . ?
C16 C15 1.403(2) . ?
C9 C10 1.490(2) . ?
C9 C4 1.413(2) . ?
C9 C8 1.382(2) . ?
C14 C15 1.385(2) . ?
C14 C13 1.387(2) . ?
C14 C22 1.514(2) . ?
C15 H15 0.9300 . ?
C2 C3 1.482(2) . ?
C5 C4 1.403(2) . ?
C5 C6 1.402(2) . ?
C4 C3 1.454(2) . ?
C8 H8 0.9300 . ?
C8 C7 1.396(2) . ?
C13 H13 0.9300 . ?
C7 H7 0.9300 . ?
C7 C6 1.380(2) . ?
C6 H6 0.9300 . ?
C22 H22A 0.9700 . ?
C22 H22B 0.9700 . ?
C22 C23 1.524(2) . ?
C19 H19A 0.9600 . ?
C19 H19B 0.9600 . ?
C19 H19C 0.9600 . ?
C23 H23A 0.9600 . ?
C23 H23B 0.9600 . ?
C23 H23C 0.9600 . ?

loop_
_geom_torsion_atom_site_label_1
_geom_torsion_atom_site_label_2
_geom_torsion_atom_site_label_3
_geom_torsion_atom_site_label_4
_geom_torsion
_geom_torsion_site_symmetry_1
_geom_torsion_site_symmetry_2
_geom_torsion_site_symmetry_3
_geom_torsion_site_symmetry_4
_geom_torsion_publ_flag
O20 C17 C16 C11 12.4(2) . . . . ?
O20 C17 C16 C15 -167.57(15) . . . . ?
O27 C2 C3 O24 0.5(2) . . . . ?
O27 C2 C3 C4 -178.16(13) . . . . ?
O21 C12 C11 C1 -4.0(2) . . . . ?
O21 C12 C11 C16 179.35(13) . . . . ?
O21 C12 C13 C14 179.29(14) . . . . ?
O18 C17 C16 C11 -167.78(13) . . . . ?
O18 C17 C16 C15 12.3(2) . . . . ?
O26 C5 C4 C9 179.88(14) . . . . ?
O26 C5 C4 C3 -0.1(2) . . . . ?
O26 C5 C6 C7 179.66(14) . . . . ?
C12 C11 C1 C10 -101.62(17) . . . . ?
C12 C11 C1 C2 74.35(19) . . . . ?
C12 C11 C16 C17 -178.48(13) . . . . ?
C12 C11 C16 C15 1.5(2) . . . . ?
C11 C12 C13 C14 0.8(2) . . . . ?
C11 C1 C10 O25 -9.3(2) . . . . ?
C11 C1 C10 C9 169.47(13) . . . . ?
C11 C1 C2 O27 6.8(2) . . . . ?
C11 C1 C2 C3 -170.54(14) . . . . ?
C11 C16 C15 C14 0.5(2) . . . . ?
C1 C11 C16 C17 5.2(2) . . . . ?
C1 C11 C16 C15 -174.87(14) . . . . ?
C1 C2 C3 O24 177.98(14) . . . . ?
C1 C2 C3 C4 -0.7(2) . . . . ?
C17 C16 C15 C14 -179.57(14) . . . . ?
C16 C11 C1 C10 74.8(2) . . . . ?
C16 C11 C1 C2 -109.26(18) . . . . ?
C9 C4 C3 O24 178.51(15) . . . . ?
C9 C4 C3 C2 -2.9(2) . . . . ?
C9 C8 C7 C6 1.1(2) . . . . ?
C10 C1 C2 O27 -177.21(13) . . . . ?
C10 C1 C2 C3 5.4(2) . . . . ?
C10 C9 C4 C5 -178.42(13) . . . . ?
C10 C9 C4 C3 1.6(2) . . . . ?
C10 C9 C8 C7 177.75(14) . . . . ?
C15 C14 C13 C12 1.2(2) . . . . ?
C15 C14 C22 C23 120.48(17) . . . . ?
C2 C1 C10 O25 174.60(14) . . . . ?
C2 C1 C10 C9 -6.6(2) . . . . ?
C5 C4 C3 O24 -1.5(2) . . . . ?
C5 C4 C3 C2 177.12(14) . . . . ?
C4 C9 C10 O25 -178.07(14) . . . . ?
C4 C9 C10 C1 3.1(2) . . . . ?
C4 C9 C8 C7 -1.5(2) . . . . ?
C4 C5 C6 C7 -0.7(2) . . . . ?
C8 C9 C10 O25 2.7(2) . . . . ?
C8 C9 C10 C1 -176.15(14) . . . . ?
C8 C9 C4 C5 0.8(2) . . . . ?
C8 C9 C4 C3 -179.17(14) . . . . ?
C8 C7 C6 C5 0.1(2) . . . . ?
C13 C12 C11 C1 174.55(14) . . . . ?
C13 C12 C11 C16 -2.1(2) . . . . ?
C13 C14 C15 C16 -1.8(2) . . . . ?
C13 C14 C22 C23 -61.8(2) . . . . ?
C6 C5 C4 C9 0.3(2) . . . . ?
C6 C5 C4 C3 -179.71(14) . . . . ?
C22 C14 C15 C16 175.96(14) . . . . ?
C22 C14 C13 C12 -176.67(14) . . . . ?
C19 O18 C17 O20 2.4(2) . . . . ?
C19 O18 C17 C16 -177.48(13) . . . . ?
